data_2232636
loop_
_publ_author_name
'Zhong, Shihua'
'Fan, Mingliang'
'Liu, Jianbing'
'Liu, Bingyu'

_publ_section_title
;
 3-Benzylamino-2-cyano-<i>N</i>-[<i>N</i>-(2-fluorophenyl)carbamoyl]-3-(methylsulfanyl)acrylamide
;
_journal_coeditor_code DS2144
_journal_issue 12
_journal_name_full 'Acta Crystallographica Section E'
_journal_page_first o3230
_journal_paper_doi 10.1107/S1600536811046125
_journal_volume 67
_journal_year 2011
_chemical_formula_iupac 'C19 H17 F N4 O2 S'
_chemical_formula_moiety 'C19 H17 F N4 O2 S'
_chemical_formula_sum 'C19 H17 F N4 O2 S'
_chemical_formula_weight 384.43
_chemical_name_systematic
;
3-Benzylamino-2-cyano-<i>N</i>-[<i>N</i>-(2-
fluorophenyl)carbamoyl]-3-(methylsulfanyl)acrylamide
;
_space_group_IT_number 2
_symmetry_cell_setting triclinic
_symmetry_space_group_name_Hall '-P 1'
_symmetry_space_group_name_H-M 'P -1'
_atom_sites_solution_hydrogens geom
_atom_sites_solution_primary direct
_atom_sites_solution_secondary difmap
_audit_creation_method SHELXL97
_cell_angle_alpha 73.312(6)
_cell_angle_beta 66.880(6)
_cell_angle_gamma 84.295(7)
_cell_formula_units_Z 2
_cell_length_a 9.2415(18)
_cell_length_b 10.047(2)
_cell_length_c 11.0949(19)
_cell_measurement_reflns_used 2908
_cell_measurement_temperature 133(2)
_cell_measurement_theta_max 29.11
_cell_measurement_theta_min 2.40
_cell_volume 907.4(3)
_computing_cell_refinement 'CrystalClear (Rigaku, 2008)'
_computing_data_collection 'CrystalClear (Rigaku, 2008)'
_computing_data_reduction 'CrystalClear (Rigaku, 2008)'
_computing_molecular_graphics 'SHELXTL (Sheldrick, 2008)'
_computing_publication_material 'SHELXL97 (Sheldrick, 2008)'
_computing_structure_refinement 'SHELXL97 (Sheldrick, 2008)'
_computing_structure_solution 'SHELXS97 (Sheldrick, 2008)'
_diffrn_ambient_temperature 133(2)
_diffrn_detector_area_resol_mean 28.5714
_diffrn_measured_fraction_theta_full 0.982
_diffrn_measured_fraction_theta_max 0.982
_diffrn_measurement_device_type 'Rigaku AFC10/Saturn724+'
_diffrn_measurement_method 'phi and omega scans'
_diffrn_radiation_monochromator graphite
_diffrn_radiation_source 'Rotating Anode'
_diffrn_radiation_type MoK\a
_diffrn_radiation_wavelength 0.71073
_diffrn_reflns_av_R_equivalents 0.0254
_diffrn_reflns_av_sigmaI/netI 0.0454
_diffrn_reflns_limit_h_max 9
_diffrn_reflns_limit_h_min -11
_diffrn_reflns_limit_k_max 13
_diffrn_reflns_limit_k_min -13
_diffrn_reflns_limit_l_max 12
_diffrn_reflns_limit_l_min -14
_diffrn_reflns_number 8644
_diffrn_reflns_theta_full 27.50
_diffrn_reflns_theta_max 27.50
_diffrn_reflns_theta_min 2.12
_diffrn_standards_number 0
_exptl_absorpt_coefficient_mu 0.211
_exptl_absorpt_correction_T_max 0.9233
_exptl_absorpt_correction_T_min 0.9060
_exptl_absorpt_correction_type multi-scan
_exptl_absorpt_process_details
;
(ABSCOR; Higashi, 1995)
;
_exptl_crystal_colour Colourless
_exptl_crystal_density_diffrn 1.407
_exptl_crystal_density_method 'not measured'
_exptl_crystal_description Block
_exptl_crystal_F_000 400
_exptl_crystal_size_max 0.48
_exptl_crystal_size_mid 0.39
_exptl_crystal_size_min 0.39
_refine_diff_density_max 0.320
_refine_diff_density_min -0.231
_refine_ls_extinction_method none
_refine_ls_goodness_of_fit_ref 1.003
_refine_ls_hydrogen_treatment mixed
_refine_ls_matrix_type full
_refine_ls_number_parameters 251
_refine_ls_number_reflns 4089
_refine_ls_number_restraints 0
_refine_ls_restrained_S_all 1.003
_refine_ls_R_factor_all 0.0464
_refine_ls_R_factor_gt 0.0347
_refine_ls_shift/su_max 0.001
_refine_ls_shift/su_mean 0.000
_refine_ls_structure_factor_coef Fsqd
_refine_ls_weighting_details 'calc w=1/[\s^2^(Fo^2^)+(0.0296P)^2^+0.1190P] where P=(Fo^2^+2Fc^2^)/3'
_refine_ls_weighting_scheme calc
_refine_ls_wR_factor_gt 0.0754
_refine_ls_wR_factor_ref 0.0790
_reflns_number_gt 3137
_reflns_number_total 4089
_reflns_threshold_expression I>2sigma(I)
_cod_data_source_file ds2144.cif
_cod_data_source_block I
_cod_database_code 2232636
_cod_database_fobs_code 2232636

loop_
_symmetry_equiv_pos_as_xyz
'x, y, z'
'-x, -y, -z'

loop_
_atom_site_type_symbol
_atom_site_label
_atom_site_fract_x
_atom_site_fract_y
_atom_site_fract_z
_atom_site_U_iso_or_equiv
_atom_site_adp_type
_atom_site_calc_flag
_atom_site_refinement_flags
_atom_site_occupancy
_atom_site_symmetry_multiplicity
S S1 0.42534(5) 0.14869(4) 0.89857(4) 0.02801(11) Uani d . 1 1
F F1 0.21687(11) 0.56288(9) 0.25643(8) 0.0357(2) Uani d . 1 1
O O1 0.27259(13) 0.42794(11) 0.56187(9) 0.0295(3) Uani d . 1 1
O O2 -0.00916(14) 0.75621(12) 0.64645(10) 0.0363(3) Uani d . 1 1
N N1 0.43164(14) 0.22266(12) 0.65160(11) 0.0222(3) Uani d . 1 1
N N2 0.10887(14) 0.55174(12) 0.70402(12) 0.0228(3) Uani d . 1 1
N N3 0.11794(15) 0.64303(13) 0.48270(12) 0.0239(3) Uani d . 1 1
N N4 0.05563(16) 0.35724(14) 1.03305(12) 0.0341(3) Uani d . 1 1
C C1 0.63303(18) -0.12037(16) 0.63660(14) 0.0265(3) Uani d . 1 1
H H1 0.7399 -0.0901 0.5950 0.032 Uiso calc R 1 1
C C2 0.5979(2) -0.26010(17) 0.67324(16) 0.0360(4) Uani d . 1 1
H H2 0.6802 -0.3254 0.6567 0.043 Uiso calc R 1 1
C C3 0.4422(2) -0.30499(17) 0.73435(16) 0.0394(4) Uani d . 1 1
H H3 0.4175 -0.4012 0.7596 0.047 Uiso calc R 1 1
C C4 0.3231(2) -0.20958(17) 0.75847(15) 0.0347(4) Uani d . 1 1
H H4 0.2164 -0.2403 0.8006 0.042 Uiso calc R 1 1
C C5 0.35910(18) -0.06872(16) 0.72123(14) 0.0259(3) Uani d . 1 1
H H5 0.2768 -0.0035 0.7382 0.031 Uiso calc R 1 1
C C6 0.51439(16) -0.02309(14) 0.65956(12) 0.0199(3) Uani d . 1 1
C C7 0.56151(16) 0.12821(14) 0.61482(14) 0.0223(3) Uani d . 1 1
H H7A 0.6365 0.1390 0.6553 0.027 Uiso calc R 1 1
H H7B 0.6175 0.1559 0.5146 0.027 Uiso calc R 1 1
C C8 0.36183(16) 0.25079(14) 0.77143(13) 0.0194(3) Uani d . 1 1
C C9 0.24408(17) 0.35141(14) 0.79187(13) 0.0219(2) Uani d . 1 1
C C10 0.21072(17) 0.44413(15) 0.67827(13) 0.0218(3) Uani d . 1 1
C C11 0.06720(17) 0.66004(15) 0.60914(14) 0.0235(3) Uani d . 1 1
C C12 0.10494(16) 0.73778(15) 0.36651(13) 0.0220(3) Uani d . 1 1
C C13 0.05148(17) 0.87350(16) 0.35728(15) 0.0287(3) Uani d . 1 1
H H13 0.0137 0.9076 0.4355 0.034 Uiso calc R 1 1
C C14 0.05355(18) 0.95894(17) 0.23327(16) 0.0354(4) Uani d . 1 1
H H14 0.0189 1.0520 0.2271 0.042 Uiso calc R 1 1
C C15 0.10502(19) 0.91076(18) 0.11951(16) 0.0378(4) Uani d . 1 1
H H15 0.1044 0.9701 0.0359 0.045 Uiso calc R 1 1
C C16 0.15778(19) 0.77617(18) 0.12629(15) 0.0330(4) Uani d . 1 1
H H16 0.1927 0.7414 0.0485 0.040 Uiso calc R 1 1
C C17 0.15823(17) 0.69412(15) 0.24895(14) 0.0259(3) Uani d . 1 1
C C18 0.4107(2) 0.25546(18) 1.00866(16) 0.0385(4) Uani d . 1 1
H H18A 0.4372 0.3521 0.9544 0.058 Uiso calc R 1 1
H H18B 0.4839 0.2222 1.0548 0.058 Uiso calc R 1 1
H H18C 0.3030 0.2501 1.0767 0.058 Uiso calc R 1 1
C C19 0.14271(17) 0.35427(15) 0.92622(13) 0.0219(2) Uani d . 1 1
H H3N 0.1721(19) 0.5738(17) 0.4704(15) 0.030(5) Uiso d . 1 1
H H2N 0.0681(19) 0.5644(16) 0.7839(16) 0.035(5) Uiso d . 1 1
H H1N 0.394(2) 0.2677(18) 0.5923(17) 0.040(5) Uiso d . 1 1

loop_
_atom_site_aniso_label
_atom_site_aniso_U_11
_atom_site_aniso_U_22
_atom_site_aniso_U_33
_atom_site_aniso_U_12
_atom_site_aniso_U_13
_atom_site_aniso_U_23
S1 0.0371(2) 0.0269(2) 0.02340(19) 0.00577(17) -0.01710(17) -0.00569(15)
F1 0.0496(6) 0.0324(5) 0.0293(5) 0.0090(4) -0.0187(4) -0.0121(4)
O1 0.0418(7) 0.0305(6) 0.0189(5) 0.0157(5) -0.0141(5) -0.0122(4)
O2 0.0447(7) 0.0339(7) 0.0331(6) 0.0205(6) -0.0174(5) -0.0163(5)
N1 0.0279(7) 0.0215(7) 0.0191(6) 0.0080(5) -0.0107(5) -0.0082(5)
N2 0.0267(7) 0.0248(7) 0.0179(6) 0.0071(5) -0.0086(5) -0.0096(5)
N3 0.0289(7) 0.0202(7) 0.0236(6) 0.0069(6) -0.0117(5) -0.0073(5)
N4 0.0354(8) 0.0392(8) 0.0242(7) 0.0105(7) -0.0087(6) -0.0108(6)
C1 0.0287(8) 0.0298(8) 0.0253(7) 0.0082(7) -0.0129(7) -0.0125(6)
C2 0.0572(12) 0.0292(9) 0.0354(9) 0.0155(8) -0.0299(9) -0.0166(7)
C3 0.0736(14) 0.0225(9) 0.0310(8) -0.0057(9) -0.0287(9) -0.0059(7)
C4 0.0418(10) 0.0380(10) 0.0239(8) -0.0138(8) -0.0074(7) -0.0103(7)
C5 0.0257(8) 0.0303(8) 0.0232(7) 0.0001(7) -0.0070(6) -0.0127(6)
C6 0.0231(7) 0.0241(7) 0.0140(6) 0.0031(6) -0.0079(6) -0.0075(5)
C7 0.0190(7) 0.0233(8) 0.0216(7) 0.0028(6) -0.0044(6) -0.0074(6)
C8 0.0229(7) 0.0182(7) 0.0180(6) -0.0018(6) -0.0085(6) -0.0046(5)
C9 0.0264(5) 0.0216(5) 0.0189(5) 0.0030(4) -0.0093(4) -0.0073(4)
C10 0.0241(7) 0.0222(7) 0.0206(7) 0.0025(6) -0.0083(6) -0.0091(6)
C11 0.0225(8) 0.0234(8) 0.0262(7) 0.0028(6) -0.0108(6) -0.0078(6)
C12 0.0182(7) 0.0225(8) 0.0243(7) -0.0019(6) -0.0099(6) -0.0016(6)
C13 0.0227(8) 0.0274(8) 0.0339(8) 0.0034(6) -0.0114(7) -0.0052(6)
C14 0.0254(8) 0.0298(9) 0.0444(9) 0.0018(7) -0.0160(8) 0.0030(7)
C15 0.0284(9) 0.0434(11) 0.0354(9) -0.0044(8) -0.0190(8) 0.0098(7)
C16 0.0303(9) 0.0428(10) 0.0262(8) -0.0024(7) -0.0146(7) -0.0034(7)
C17 0.0242(8) 0.0255(8) 0.0291(8) 0.0005(6) -0.0129(7) -0.0051(6)
C18 0.0453(10) 0.0519(11) 0.0315(8) 0.0081(9) -0.0240(8) -0.0198(8)
C19 0.0264(5) 0.0216(5) 0.0189(5) 0.0030(4) -0.0093(4) -0.0073(4)

loop_
_atom_type_symbol
_atom_type_description
_atom_type_scat_dispersion_real
_atom_type_scat_dispersion_imag
_atom_type_scat_source
C C 0.0033 0.0016 'International Tables Vol C Tables 4.2.6.8 and 6.1.1.4'
H H 0.0000 0.0000 'International Tables Vol C Tables 4.2.6.8 and 6.1.1.4'
N N 0.0061 0.0033 'International Tables Vol C Tables 4.2.6.8 and 6.1.1.4'
O O 0.0106 0.0060 'International Tables Vol C Tables 4.2.6.8 and 6.1.1.4'
F F 0.0171 0.0103 'International Tables Vol C Tables 4.2.6.8 and 6.1.1.4'
S S 0.1246 0.1234 'International Tables Vol C Tables 4.2.6.8 and 6.1.1.4'

loop_
_geom_angle_atom_site_label_1
_geom_angle_atom_site_label_2
_geom_angle_atom_site_label_3
_geom_angle
C8 S1 C18 106.50(7)
C8 N1 C7 126.66(12)
C8 N1 H1N 113.5(11)
C7 N1 H1N 119.8(11)
C10 N2 C11 127.92(12)
C10 N2 H2N 120.9(11)
C11 N2 H2N 110.9(11)
C11 N3 C12 127.09(13)
C11 N3 H3N 116.0(11)
C12 N3 H3N 116.4(11)
C2 C1 C6 121.00(16)
C2 C1 H1 119.5
C6 C1 H1 119.5
C1 C2 C3 119.78(16)
C1 C2 H2 120.1
C3 C2 H2 120.1
C4 C3 C2 119.85(16)
C4 C3 H3 120.1
C2 C3 H3 120.1
C3 C4 C5 120.16(16)
C3 C4 H4 119.9
C5 C4 H4 119.9
C6 C5 C4 120.29(15)
C6 C5 H5 119.9
C4 C5 H5 119.9
C5 C6 C1 118.91(14)
C5 C6 C7 122.99(13)
C1 C6 C7 118.09(13)
N1 C7 C6 114.88(12)
N1 C7 H7A 108.5
C6 C7 H7A 108.5
N1 C7 H7B 108.5
C6 C7 H7B 108.5
H7A C7 H7B 107.5
N1 C8 C9 121.34(12)
N1 C8 S1 114.28(10)
C9 C8 S1 124.36(10)
C8 C9 C19 120.11(12)
C8 C9 C10 121.33(12)
C19 C9 C10 118.19(12)
O1 C10 N2 120.88(12)
O1 C10 C9 121.44(12)
N2 C10 C9 117.68(12)
O2 C11 N3 126.13(13)
O2 C11 N2 119.24(12)
N3 C11 N2 114.63(12)
C17 C12 C13 117.29(13)
C17 C12 N3 116.69(13)
C13 C12 N3 125.92(13)
C14 C13 C12 119.87(14)
C14 C13 H13 120.1
C12 C13 H13 120.1
C15 C14 C13 120.97(16)
C15 C14 H14 119.5
C13 C14 H14 119.5
C14 C15 C16 120.23(14)
C14 C15 H15 119.9
C16 C15 H15 119.9
C17 C16 C15 118.02(15)
C17 C16 H16 121.0
C15 C16 H16 121.0
F1 C17 C16 119.01(13)
F1 C17 C12 117.38(12)
C16 C17 C12 123.59(14)
S1 C18 H18A 109.5
S1 C18 H18B 109.5
H18A C18 H18B 109.5
S1 C18 H18C 109.5
H18A C18 H18C 109.5
H18B C18 H18C 109.5
N4 C19 C9 177.14(16)

loop_
_geom_bond_atom_site_label_1
_geom_bond_atom_site_label_2
_geom_bond_distance
S1 C8 1.7567(13)
S1 C18 1.8041(15)
F1 C17 1.3674(16)
O1 C10 1.2424(16)
O2 C11 1.2115(16)
N1 C8 1.3303(17)
N1 C7 1.4556(17)
N1 H1N 0.860(17)
N2 C10 1.3785(17)
N2 C11 1.4204(17)
N2 H2N 0.858(15)
N3 C11 1.3499(18)
N3 C12 1.4059(17)
N3 H3N 0.827(16)
N4 C19 1.1488(17)
C1 C2 1.379(2)
C1 C6 1.3903(19)
C1 H1 0.9500
C2 C3 1.386(2)
C2 H2 0.9500
C3 C4 1.382(2)
C3 H3 0.9500
C4 C5 1.391(2)
C4 H4 0.9500
C5 C6 1.385(2)
C5 H5 0.9500
C6 C7 1.5085(19)
C7 H7A 0.9900
C7 H7B 0.9900
C8 C9 1.4060(18)
C9 C19 1.4223(19)
C9 C10 1.4577(18)
C12 C17 1.3847(19)
C12 C13 1.393(2)
C13 C14 1.391(2)
C13 H13 0.9500
C14 C15 1.374(2)
C14 H14 0.9500
C15 C16 1.382(2)
C15 H15 0.9500
C16 C17 1.375(2)
C16 H16 0.9500
C18 H18A 0.9800
C18 H18B 0.9800
C18 H18C 0.9800

loop_
_geom_hbond_atom_site_label_D
_geom_hbond_atom_site_label_H
_geom_hbond_atom_site_label_A
_geom_hbond_site_symmetry_A
_geom_hbond_distance_DH
_geom_hbond_distance_HA
_geom_hbond_distance_DA
_geom_hbond_angle_DHA
N1 H1N O1 . 0.860(17) 1.894(17) 2.6024(15) 138.7(15)
N3 H3N O1 . 0.827(16) 1.912(16) 2.6012(16) 140.1(14)
N2 H2N N4 2_567 0.858(15) 2.229(16) 3.0710(17) 166.8(14)

loop_
_geom_torsion_atom_site_label_1
_geom_torsion_atom_site_label_2
_geom_torsion_atom_site_label_3
_geom_torsion_atom_site_label_4
_geom_torsion
C6 C1 C2 C3 -0.2(2)
C1 C2 C3 C4 -0.1(2)
C2 C3 C4 C5 0.2(2)
C3 C4 C5 C6 0.1(2)
C4 C5 C6 C1 -0.5(2)
C4 C5 C6 C7 179.10(12)
C2 C1 C6 C5 0.52(19)
C2 C1 C6 C7 -179.06(12)
C8 N1 C7 C6 81.84(17)
C5 C6 C7 N1 4.96(18)
C1 C6 C7 N1 -175.49(12)
C7 N1 C8 C9 175.63(13)
C7 N1 C8 S1 -6.28(19)
C18 S1 C8 N1 148.59(11)
C18 S1 C8 C9 -33.39(15)
N1 C8 C9 C19 163.12(14)
S1 C8 C9 C19 -14.8(2)
N1 C8 C9 C10 -9.8(2)
S1 C8 C9 C10 172.35(11)
C11 N2 C10 O1 -4.2(2)
C11 N2 C10 C9 175.25(14)
C8 C9 C10 O1 8.0(2)
C19 C9 C10 O1 -165.04(14)
C8 C9 C10 N2 -171.45(13)
C19 C9 C10 N2 15.5(2)
C12 N3 C11 O2 6.0(3)
C12 N3 C11 N2 -174.67(13)
C10 N2 C11 O2 -170.90(14)
C10 N2 C11 N3 9.7(2)
C11 N3 C12 C17 -176.54(14)
C11 N3 C12 C13 7.2(2)
C17 C12 C13 C14 -0.1(2)
N3 C12 C13 C14 176.14(14)
C12 C13 C14 C15 1.2(2)
C13 C14 C15 C16 -0.8(2)
C14 C15 C16 C17 -0.6(2)
C15 C16 C17 F1 -176.93(14)
C15 C16 C17 C12 1.8(2)
C13 C12 C17 F1 177.34(13)
N3 C12 C17 F1 0.7(2)
C13 C12 C17 C16 -1.4(2)
N3 C12 C17 C16 -178.01(14)
C8 C9 C19 N4 -135(3)
C10 C9 C19 N4 38(3)

loop_
_cod_related_entry_id
_cod_related_entry_database
_cod_related_entry_code
1 ChemSpider 30657210
